data_7115368
loop_
_publ_author_name
'Nicola H. Powell'
'Guy J. Clarkson'
'Rebecca Notman'
'Piotr Raubo'
'Nathaniel G. Martin'
'Michael Shipman'

_publ_section_title
;
 Synthesis and structure of oxetane containing tripeptide motifs
;
_journal_name_full Chem.Commun.
_journal_page_first 8797
_journal_paper_doi 10.1039/C4cc03507K
_journal_volume 50
_journal_year 2014
_chemical_absolute_configuration rmad
_chemical_formula_moiety 'C16 H31 N3 O4'
_chemical_formula_sum 'C16 H31 N3 O4'
_chemical_formula_weight 329.44
_chemical_name_systematic
;
 ?
;
_space_group_crystal_system triclinic
_space_group_IT_number 1
_space_group_name_Hall 'P 1'
_space_group_name_H-M_alt 'P 1'
_symmetry_space_group_name_Hall 'P 1'
_symmetry_space_group_name_H-M 'P 1'
_atom_sites_solution_hydrogens mixed
_atom_sites_solution_primary direct
_audit_creation_date 2014-04-07
_audit_creation_method
;
Olex2 1.2
(compiled 2014.03.20 svn.r2918 for OlexSys, GUI svn.r4816)
;
_cell_angle_alpha 77.134(3)
_cell_angle_beta 81.935(2)
_cell_angle_gamma 80.958(2)
_cell_formula_units_Z 4
_cell_length_a 8.5557(2)
_cell_length_b 14.0932(5)
_cell_length_c 16.3070(4)
_cell_measurement_reflns_used 14859
_cell_measurement_temperature 150(2)
_cell_measurement_theta_max 77.9310
_cell_measurement_theta_min 4.7270
_cell_volume 1881.71(10)
_computing_cell_refinement
;
CrysAlisPro, Agilent Technologies,
Version 1.171.37.31 (release 14-01-2014 CrysAlis171 .NET)
(compiled Jan 14 2014,18:38:05)
;
_computing_data_collection
;
CrysAlisPro, Agilent Technologies,
Version 1.171.37.31 (release 14-01-2014 CrysAlis171 .NET)
(compiled Jan 14 2014,18:38:05)
;
_computing_data_reduction
;
CrysAlisPro, Agilent Technologies,
Version 1.171.37.31 (release 14-01-2014 CrysAlis171 .NET)
(compiled Jan 14 2014,18:38:05)
;
_computing_molecular_graphics 'Olex2 (Dolomanov et al., 2009)'
_computing_publication_material 'Olex2 (Dolomanov et al., 2009)'
_computing_structure_refinement 'ShelXL (Sheldrick, 2008)'
_computing_structure_solution 'XS (Sheldrick, 2008)'
_diffrn_ambient_temperature 150(2)
_diffrn_detector 'CCD plate'
_diffrn_detector_area_resol_mean 10.2833
_diffrn_detector_type Ruby
_diffrn_measured_fraction_theta_full 1.000
_diffrn_measured_fraction_theta_max 0.982
_diffrn_measurement_device 'four-circle diffractometer'
_diffrn_measurement_device_type 'Xcalibur, Ruby, Gemini'
_diffrn_measurement_method '\w scans'
_diffrn_orient_matrix_UB_11 0.1334878000
_diffrn_orient_matrix_UB_12 0.0103104000
_diffrn_orient_matrix_UB_13 0.0505107000
_diffrn_orient_matrix_UB_21 0.1132723000
_diffrn_orient_matrix_UB_22 -0.0761444000
_diffrn_orient_matrix_UB_23 -0.0419720000
_diffrn_orient_matrix_UB_31 0.0547428000
_diffrn_orient_matrix_UB_32 0.0829817000
_diffrn_orient_matrix_UB_33 -0.0720519000
_diffrn_radiation_monochromator graphite
_diffrn_radiation_probe x-ray
_diffrn_radiation_type CuK\a
_diffrn_radiation_wavelength 1.54184
_diffrn_reflns_av_R_equivalents 0.0468
_diffrn_reflns_av_unetI/netI 0.0504
_diffrn_reflns_Laue_measured_fraction_full 1.000
_diffrn_reflns_Laue_measured_fraction_max 0.982
_diffrn_reflns_limit_h_max 10
_diffrn_reflns_limit_h_min -10
_diffrn_reflns_limit_k_max 17
_diffrn_reflns_limit_k_min -17
_diffrn_reflns_limit_l_max 20
_diffrn_reflns_limit_l_min -20
_diffrn_reflns_number 34050
_diffrn_reflns_point_group_measured_fraction_full 0.958
_diffrn_reflns_point_group_measured_fraction_max 0.921
_diffrn_reflns_theta_full 67.684
_diffrn_reflns_theta_max 78.435
_diffrn_reflns_theta_min 3.244
_diffrn_source 'Enhance (Cu) X-ray Source'
_exptl_absorpt_coefficient_mu 0.679
_exptl_absorpt_correction_T_max 1.00000
_exptl_absorpt_correction_T_min 0.45750
_exptl_absorpt_correction_type multi-scan
_exptl_absorpt_process_details
;
CrysAlisPro, Agilent Technologies,
Version 1.171.37.31 (release 14-01-2014 CrysAlis171 .NET)
(compiled Jan 14 2014,18:38:05)
Empirical absorption correction using spherical harmonics,
 implemented in SCALE3 ABSPACK scaling algorithm.
Empirical absorption correction using spherical harmonics,
 implemented in SCALE3 ABSPACK scaling algorithm.
;
_exptl_crystal_colour colourless
_exptl_crystal_colour_primary colourless
_exptl_crystal_density_diffrn 1.163
_exptl_crystal_description block
_exptl_crystal_F_000 720
_exptl_crystal_size_max 0.4
_exptl_crystal_size_mid 0.12
_exptl_crystal_size_min 0.06
_refine_diff_density_max 0.380
_refine_diff_density_min -0.246
_refine_diff_density_rms 0.055
_refine_ls_abs_structure_details
;
 Flack x determined using 5638 quotients [(I+)-(I-)]/[(I+)+(I-)]
 (Parsons and Flack (2004), Acta Cryst. A60, s61).

The molecules contain chiral centres assigned by reference to 
unchanging chiral centres in the synthetic procedure.
;
_refine_ls_abs_structure_Flack 0.12(18)
_refine_ls_extinction_method none
_refine_ls_goodness_of_fit_ref 1.086
_refine_ls_hydrogen_treatment mixed
_refine_ls_matrix_type full
_refine_ls_number_parameters 866
_refine_ls_number_reflns 14895
_refine_ls_number_restraints 7
_refine_ls_restrained_S_all 1.086
_refine_ls_R_factor_all 0.0697
_refine_ls_R_factor_gt 0.0644
_refine_ls_shift/su_max 0.000
_refine_ls_shift/su_mean 0.000
_refine_ls_structure_factor_coef Fsqd
_refine_ls_weighting_details
;
 w=1/[\s^2^(Fo^2^)+(0.1026P)^2^+0.5133P]
 where P=(Fo^2^+2Fc^2^)/3
;
_refine_ls_weighting_scheme calc
_refine_ls_wR_factor_gt 0.1760
_refine_ls_wR_factor_ref 0.1836
_reflns_Friedel_coverage 0.875
_reflns_Friedel_fraction_full 0.917
_reflns_Friedel_fraction_max 0.859
_reflns_number_gt 13615
_reflns_number_total 14895
_reflns_threshold_expression 'I > 2\s(I)'
_cod_data_source_file c4cc03507k2.cif
_cod_data_source_block np2
_cod_original_cell_volume 1881.70(9)
_cod_database_code 7115368
_shelxl_version_number 2013-2
_chemical_oxdiff_formula 'C20 H20 N2 O2'
_shelx_space_group_comment
;
The symmetry employed for this shelxl refinement is uniquely defined
by the following loop, which should always be used as a source of
symmetry information in preference to the above space-group names.
They are only intended as comments.
;
_reflns_odcompleteness_completeness 99.95
_reflns_odcompleteness_iscentric 1
_reflns_odcompleteness_theta 72.42
_olex2_refinement_description
;
1. Fixed Uiso
 At 1.2 times of:
  All C(H) groups, All C(H,H) groups
 At 1.5 times of:
  All C(H,H,H) groups, All N(H) groups, All N(H,H,H) groups
2. Restrained distances
 N113-H113 = N213-H213 = N313-H313 = N413-H413
 0.9 with sigma of 0.02
3.a Ternary CH refined with riding coordinates:
 C102(H102), C105(H105), C114(H114), C118(H118), C202(H202), C205(H205),
 C214(H214), C218(H218), C302(H302), C305(H305), C314(H314), C318(H318),
 C402(H402), C405(H405), C414(H414), C418(H418)
3.b Secondary CH2 refined with riding coordinates:
 C104(H10G,H10H), C108(H10L,H10M), C110(H11A,H11B), C112(H11C,H11D), C119(H11E,
 H11F), C204(H20G,H20H), C208(H20L,H20M), C210(H21A,H21B), C212(H21C,H21D),
 C219(H21E,H21F), C304(H30G,H30H), C308(H30L,H30M), C310(H31A,H31B), C312(H31C,
 H31D), C319(H31E,H31F), C404(H40G,H40H), C408(H40L,H40M), C410(H41A,H41B),
 C412(H41C,H41D), C419(H41E,H41F)
3.c Aromatic/amide H refined with riding coordinates:
 N107(H107), N207(H207), N307(H307), N407(H407)
3.d Idealised Me refined as rotating group:
 C101(H10A,H10B,H10C), C103(H10D,H10E,H10F), N105(H10I,H10J,H10K), C120(H12A,
 H12B,H12C), C121(H12D,H12E,H12F), C201(H20A,H20B,H20C), C203(H20D,H20E,H20F),
 N205(H20I,H20J,H20K), C220(H22A,H22B,H22C), C221(H22D,H22E,H22F), C301(H30A,
 H30B,H30C), C303(H30D,H30E,H30F), N305(H30I,H30J,H30K), C320(H32A,H32B,H32C),
 C321(H32D,H32E,H32F), C401(H40A,H40B,H40C), C403(H40D,H40E,H40F), N405(H40I,
 H40J,H40K), C420(H42A,H42B,H42C), C421(H42D,H42E,H42F)
;

loop_
_space_group_symop_operation_xyz
'x, y, z'

loop_
_atom_site_label
_atom_site_type_symbol
_atom_site_fract_x
_atom_site_fract_y
_atom_site_fract_z
_atom_site_U_iso_or_equiv
_atom_site_adp_type
_atom_site_occupancy
_atom_site_site_symmetry_order
_atom_site_calc_flag
_atom_site_refinement_flags_posn
C101 C 0.1480(7) -0.0607(5) 0.7920(4) 0.0644(15) Uani 1 1 d .
H10A H 0.2165 -0.1118 0.8266 0.097 Uiso 1 1 calc GR
H10B H 0.2083 -0.0362 0.7377 0.097 Uiso 1 1 calc GR
H10C H 0.0558 -0.0882 0.7820 0.097 Uiso 1 1 calc GR
C102 C 0.0913(5) 0.0237(4) 0.8382(3) 0.0451(10) Uani 1 1 d .
H102 H 0.0260 0.0761 0.8005 0.054 Uiso 1 1 calc R
C103 C -0.0135(6) -0.0098(5) 0.9193(4) 0.0586(13) Uani 1 1 d .
H10D H -0.0948 -0.0453 0.9075 0.088 Uiso 1 1 calc GR
H10E H -0.0653 0.0475 0.9420 0.088 Uiso 1 1 calc GR
H10F H 0.0518 -0.0533 0.9608 0.088 Uiso 1 1 calc GR
C104 C 0.2349(5) 0.0669(3) 0.8539(3) 0.0409(9) Uani 1 1 d .
H10G H 0.3015 0.0152 0.8903 0.049 Uiso 1 1 calc R
H10H H 0.2997 0.0862 0.7991 0.049 Uiso 1 1 calc R
C105 C 0.1932(4) 0.1556(3) 0.8954(3) 0.0338(8) Uani 1 1 d .
H105 H 0.1209 0.1374 0.9486 0.041 Uiso 1 1 calc R
N105 N 0.1098(4) 0.2412(3) 0.8395(2) 0.0334(7) Uani 1 1 d .
H10I H 0.0384 0.2765 0.8718 0.050 Uiso 1 1 calc GR
H10J H 0.0578 0.2195 0.8037 0.050 Uiso 1 1 calc GR
H10K H 0.1823 0.2799 0.8090 0.050 Uiso 1 1 calc GR
C106 C 0.3391(4) 0.1908(3) 0.9181(3) 0.0344(8) Uani 1 1 d .
O106 O 0.3855(4) 0.2668(3) 0.8767(2) 0.0450(7) Uani 1 1 d .
N107 N 0.4079(4) 0.1347(3) 0.9837(2) 0.0367(7) Uani 1 1 d .
H107 H 0.3729 0.0790 1.0095 0.055 Uiso 1 1 calc R
C108 C 0.5424(4) 0.1661(3) 1.0130(3) 0.0361(8) Uani 1 1 d .
H10L H 0.5944 0.2116 0.9655 0.043 Uiso 1 1 calc R
H10M H 0.6215 0.1079 1.0294 0.043 Uiso 1 1 calc R
C109 C 0.4938(4) 0.2172(3) 1.0884(3) 0.0366(8) Uani 1 1 d .
C110 C 0.4139(5) 0.1534(3) 1.1667(3) 0.0402(9) Uani 1 1 d .
H11A H 0.4078 0.0863 1.1593 0.048 Uiso 1 1 calc R
H11B H 0.4617 0.1510 1.2191 0.048 Uiso 1 1 calc R
O111 O 0.2633(3) 0.2174(2) 1.1604(2) 0.0461(7) Uani 1 1 d .
C112 C 0.3317(5) 0.2843(4) 1.0882(3) 0.0431(10) Uani 1 1 d .
H11C H 0.3375 0.3496 1.0998 0.052 Uiso 1 1 calc R
H11D H 0.2797 0.2910 1.0362 0.052 Uiso 1 1 calc R
N113 N 0.6220(4) 0.2614(3) 1.1099(2) 0.0361(7) Uani 1 1 d D
H113 H 0.706(5) 0.217(4) 1.122(4) 0.054 Uiso 1 1 d DR
C114 C 0.6841(5) 0.3378(3) 1.0433(3) 0.0386(9) Uani 1 1 d .
H114 H 0.6004 0.3640 1.0041 0.046 Uiso 1 1 calc R
C115 C 0.8355(4) 0.3011(3) 0.9908(3) 0.0337(8) Uani 1 1 d .
O116 O 0.9138(3) 0.2218(2) 1.0219(2) 0.0423(7) Uani 1 1 d .
O117 O 0.8742(3) 0.3539(2) 0.92059(19) 0.0378(6) Uani 1 1 d .
C118 C 0.7200(6) 0.4247(4) 1.0787(3) 0.0473(10) Uani 1 1 d .
H118 H 0.7590 0.4752 1.0298 0.057 Uiso 1 1 calc R
C119 C 0.8497(9) 0.3920(5) 1.1377(4) 0.0680(16) Uani 1 1 d .
H11E H 0.9412 0.3548 1.1092 0.082 Uiso 1 1 calc R
H11F H 0.8086 0.3467 1.1890 0.082 Uiso 1 1 calc R
C120 C 0.9091(13) 0.4768(6) 1.1648(6) 0.098(3) Uani 1 1 d .
H12A H 0.9393 0.5257 1.1145 0.148 Uiso 1 1 calc GR
H12B H 1.0017 0.4512 1.1961 0.148 Uiso 1 1 calc GR
H12C H 0.8240 0.5074 1.2011 0.148 Uiso 1 1 calc GR
C121 C 0.5679(9) 0.4719(5) 1.1229(5) 0.081(2) Uani 1 1 d .
H12D H 0.4886 0.4955 1.0826 0.121 Uiso 1 1 calc GR
H12E H 0.5918 0.5272 1.1442 0.121 Uiso 1 1 calc GR
H12F H 0.5259 0.4232 1.1703 0.121 Uiso 1 1 calc GR
C201 C 1.1168(7) 0.5531(5) 0.9034(4) 0.0639(15) Uani 1 1 d .
H20A H 1.1885 0.5729 0.9366 0.096 Uiso 1 1 calc GR
H20B H 1.1796 0.5228 0.8587 0.096 Uiso 1 1 calc GR
H20C H 1.0520 0.5058 0.9405 0.096 Uiso 1 1 calc GR
C202 C 1.0083(6) 0.6431(4) 0.8638(3) 0.0475(10) Uani 1 1 d .
H202 H 1.0753 0.6865 0.8208 0.057 Uiso 1 1 calc R
C203 C 0.9268(8) 0.7012(5) 0.9305(4) 0.0630(14) Uani 1 1 d .
H20D H 0.8566 0.6609 0.9718 0.095 Uiso 1 1 calc GR
H20E H 0.8639 0.7611 0.9030 0.095 Uiso 1 1 calc GR
H20F H 1.0078 0.7187 0.9594 0.095 Uiso 1 1 calc GR
C204 C 0.8801(5) 0.6160(3) 0.8188(3) 0.0394(9) Uani 1 1 d .
H20G H 0.8066 0.5787 0.8619 0.047 Uiso 1 1 calc R
H20H H 0.8175 0.6772 0.7916 0.047 Uiso 1 1 calc R
C205 C 0.9452(4) 0.5548(3) 0.7515(3) 0.0329(8) Uani 1 1 d .
H205 H 1.0164 0.4958 0.7777 0.039 Uiso 1 1 calc R
N205 N 1.0377(4) 0.6109(3) 0.6780(2) 0.0346(7) Uani 1 1 d .
H20I H 1.0956 0.6494 0.6963 0.043(13) Uiso 1 1 calc GR
H20J H 0.9698 0.6493 0.6421 0.054(16) Uiso 1 1 calc GR
H20K H 1.1046 0.5684 0.6504 0.050(15) Uiso 1 1 calc GR
C206 C 0.8110(4) 0.5203(3) 0.7176(3) 0.0342(8) Uani 1 1 d .
O206 O 0.7756(4) 0.5582(2) 0.6452(2) 0.0428(7) Uani 1 1 d .
N207 N 0.7376(4) 0.4510(3) 0.7699(2) 0.0362(7) Uani 1 1 d .
H207 H 0.7689 0.4273 0.8205 0.054 Uiso 1 1 calc R
C208 C 0.6050(4) 0.4130(3) 0.7453(3) 0.0366(8) Uani 1 1 d .
H20L H 0.5595 0.4617 0.6981 0.044 Uiso 1 1 calc R
H20M H 0.5208 0.4054 0.7937 0.044 Uiso 1 1 calc R
C209 C 0.6527(4) 0.3143(3) 0.7179(3) 0.0342(8) Uani 1 1 d .
C210 C 0.7345(4) 0.2335(3) 0.7832(3) 0.0374(8) Uani 1 1 d .
H21A H 0.7463 0.2553 0.8354 0.045 Uiso 1 1 calc R
H21B H 0.6840 0.1725 0.7971 0.045 Uiso 1 1 calc R
O211 O 0.8814(3) 0.2270(2) 0.7267(2) 0.0439(7) Uani 1 1 d .
C212 C 0.8114(5) 0.3024(3) 0.6608(3) 0.0407(9) Uani 1 1 d .
H21C H 0.8016 0.2782 0.6095 0.049 Uiso 1 1 calc R
H21D H 0.8652 0.3622 0.6459 0.049 Uiso 1 1 calc R
N213 N 0.5215(4) 0.2799(3) 0.6886(2) 0.0357(7) Uani 1 1 d D
H213 H 0.451(6) 0.274(5) 0.735(3) 0.054 Uiso 1 1 d DR
C214 C 0.4457(4) 0.3465(3) 0.6186(3) 0.0357(8) Uani 1 1 d .
H214 H 0.5269 0.3867 0.5835 0.043 Uiso 1 1 calc R
C215 C 0.3021(4) 0.4172(3) 0.6477(3) 0.0333(8) Uani 1 1 d .
O216 O 0.2644(3) 0.4954(2) 0.59427(19) 0.0372(6) Uani 1 1 d .
O217 O 0.2292(3) 0.3940(2) 0.7183(2) 0.0420(7) Uani 1 1 d .
C218 C 0.3874(5) 0.2879(4) 0.5622(3) 0.0442(10) Uani 1 1 d .
H218 H 0.3230 0.3358 0.5208 0.053 Uiso 1 1 calc R
C219 C 0.2791(6) 0.2147(4) 0.6136(3) 0.0514(11) Uani 1 1 d .
H21E H 0.1943 0.2501 0.6476 0.062 Uiso 1 1 calc R
H21F H 0.3422 0.1653 0.6535 0.062 Uiso 1 1 calc R
C220 C 0.2007(9) 0.1610(6) 0.5622(5) 0.083(2) Uani 1 1 d .
H22A H 0.1358 0.2089 0.5231 0.124 Uiso 1 1 calc GR
H22B H 0.1328 0.1165 0.6005 0.124 Uiso 1 1 calc GR
H22C H 0.2831 0.1232 0.5299 0.124 Uiso 1 1 calc GR
C221 C 0.5289(7) 0.2392(5) 0.5115(4) 0.0648(15) Uani 1 1 d .
H22D H 0.5948 0.2890 0.4797 0.097 Uiso 1 1 calc GR
H22E H 0.4901 0.2074 0.4720 0.097 Uiso 1 1 calc GR
H22F H 0.5925 0.1898 0.5502 0.097 Uiso 1 1 calc GR
C301 C 0.0106(6) 0.4893(4) 0.4230(4) 0.0601(14) Uani 1 1 d .
H30A H -0.0553 0.4462 0.4079 0.090 Uiso 1 1 calc GR
H30B H -0.0566 0.5485 0.4355 0.090 Uiso 1 1 calc GR
H30C H 0.0630 0.4546 0.4730 0.090 Uiso 1 1 calc GR
C302 C 0.1362(6) 0.5181(4) 0.3494(3) 0.0465(10) Uani 1 1 d .
H302 H 0.0813 0.5592 0.3008 0.056 Uiso 1 1 calc R
C303 C 0.2312(8) 0.4262(4) 0.3214(4) 0.0604(13) Uani 1 1 d .
H30D H 0.2933 0.3882 0.3667 0.091 Uiso 1 1 calc GR
H30E H 0.3032 0.4463 0.2703 0.091 Uiso 1 1 calc GR
H30F H 0.1574 0.3857 0.3093 0.091 Uiso 1 1 calc GR
C304 C 0.2554(5) 0.5765(3) 0.3712(3) 0.0412(9) Uani 1 1 d .
H30G H 0.3244 0.5315 0.4110 0.049 Uiso 1 1 calc R
H30H H 0.3242 0.6001 0.3188 0.049 Uiso 1 1 calc R
C305 C 0.1827(4) 0.6641(3) 0.4101(3) 0.0340(8) Uani 1 1 d .
H305 H 0.1124 0.6408 0.4628 0.041 Uiso 1 1 calc R
N305 N 0.0875(4) 0.7402(3) 0.3520(2) 0.0352(7) Uani 1 1 d .
H30I H 0.0193 0.7792 0.3824 0.053 Uiso 1 1 calc GR
H30J H 0.0309 0.7108 0.3238 0.053 Uiso 1 1 calc GR
H30K H 0.1538 0.7774 0.3141 0.053 Uiso 1 1 calc GR
C306 C 0.3123(4) 0.7151(3) 0.4328(3) 0.0342(8) Uani 1 1 d .
O306 O 0.3403(4) 0.7949(3) 0.3909(2) 0.0482(8) Uani 1 1 d .
N307 N 0.3904(4) 0.6645(3) 0.4972(2) 0.0334(7) Uani 1 1 d .
H307 H 0.3607 0.6081 0.5253 0.050 Uiso 1 1 calc R
C308 C 0.5240(4) 0.7001(3) 0.5225(3) 0.0355(8) Uani 1 1 d .
H30L H 0.5597 0.7537 0.4767 0.043 Uiso 1 1 calc R
H30M H 0.6135 0.6461 0.5289 0.043 Uiso 1 1 calc R
C309 C 0.4864(4) 0.7377(3) 0.6045(3) 0.0339(8) Uani 1 1 d .
C310 C 0.4106(4) 0.6683(3) 0.6808(3) 0.0359(8) Uani 1 1 d .
H31A H 0.3917 0.6062 0.6674 0.043 Uiso 1 1 calc R
H31B H 0.4698 0.6549 0.7310 0.043 Uiso 1 1 calc R
O311 O 0.2659(3) 0.7380(2) 0.6874(2) 0.0459(7) Uani 1 1 d .
C312 C 0.3279(5) 0.8069(3) 0.6140(3) 0.0396(9) Uani 1 1 d .
H31C H 0.3419 0.8702 0.6271 0.048 Uiso 1 1 calc R
H31D H 0.2657 0.8180 0.5651 0.048 Uiso 1 1 calc R
N313 N 0.6221(4) 0.7721(3) 0.6293(2) 0.0347(7) Uani 1 1 d D
H313 H 0.702(5) 0.722(3) 0.630(4) 0.052 Uiso 1 1 d DR
C314 C 0.6937(4) 0.8518(3) 0.5718(3) 0.0379(8) Uani 1 1 d .
H314 H 0.6103 0.8957 0.5389 0.046 Uiso 1 1 calc R
C315 C 0.8318(4) 0.8151(3) 0.5095(3) 0.0349(8) Uani 1 1 d .
O316 O 0.8410(4) 0.8554(2) 0.4318(2) 0.0430(7) Uani 1 1 d .
O317 O 0.9311(4) 0.7470(2) 0.5408(2) 0.0450(7) Uani 1 1 d .
C318 C 0.7603(5) 0.9109(3) 0.6258(3) 0.0426(9) Uani 1 1 d .
H318 H 0.8324 0.8632 0.6634 0.051 Uiso 1 1 calc R
C319 C 0.6249(5) 0.9565(4) 0.6839(4) 0.0496(11) Uani 1 1 d .
H31E H 0.5711 1.0174 0.6507 0.059 Uiso 1 1 calc R
H31F H 0.5454 0.9101 0.7043 0.059 Uiso 1 1 calc R
C320 C 0.6841(7) 0.9806(6) 0.7599(5) 0.0722(18) Uani 1 1 d .
H32A H 0.7614 1.0275 0.7402 0.108 Uiso 1 1 calc GR
H32B H 0.7350 0.9203 0.7940 0.108 Uiso 1 1 calc GR
H32C H 0.5939 1.0095 0.7945 0.108 Uiso 1 1 calc GR
C321 C 0.8590(7) 0.9874(4) 0.5725(4) 0.0589(13) Uani 1 1 d .
H32D H 0.9533 0.9548 0.5434 0.088 Uiso 1 1 calc GR
H32E H 0.8923 1.0254 0.6090 0.088 Uiso 1 1 calc GR
H32F H 0.7952 1.0315 0.5306 0.088 Uiso 1 1 calc GR
C401 C 1.1358(6) 1.0938(5) 0.3592(4) 0.0571(13) Uani 1 1 d .
H40A H 1.2082 1.1314 0.3764 0.086 Uiso 1 1 calc GR
H40B H 1.1934 1.0578 0.3168 0.086 Uiso 1 1 calc GR
H40C H 1.0948 1.0473 0.4086 0.086 Uiso 1 1 calc GR
C402 C 0.9980(5) 1.1636(4) 0.3215(3) 0.0456(10) Uani 1 1 d .
H402 H 1.0422 1.2079 0.2695 0.055 Uiso 1 1 calc R
C403 C 0.9128(7) 1.2275(4) 0.3830(4) 0.0571(13) Uani 1 1 d .
H40D H 0.8693 1.1856 0.4348 0.086 Uiso 1 1 calc GR
H40E H 0.8259 1.2726 0.3567 0.086 Uiso 1 1 calc GR
H40F H 0.9885 1.2654 0.3970 0.086 Uiso 1 1 calc GR
C404 C 0.8764(5) 1.1101(3) 0.2958(3) 0.0383(8) Uani 1 1 d .
H40G H 0.7961 1.1596 0.2665 0.046 Uiso 1 1 calc R
H40H H 0.8206 1.0736 0.3477 0.046 Uiso 1 1 calc R
C405 C 0.9457(4) 1.0380(3) 0.2381(3) 0.0327(8) Uani 1 1 d .
H405 H 1.0178 0.9834 0.2695 0.039 Uiso 1 1 calc R
N405 N 1.0363(4) 1.0857(3) 0.1593(2) 0.0338(7) Uani 1 1 d .
H40I H 1.0954 1.1280 0.1716 0.051 Uiso 1 1 calc GR
H40J H 0.9672 1.1193 0.1220 0.046(14) Uiso 1 1 calc GR
H40K H 1.1019 1.0391 0.1359 0.063(18) Uiso 1 1 calc GR
C406 C 0.8129(4) 0.9954(3) 0.2108(3) 0.0344(8) Uani 1 1 d .
O406 O 0.7761(4) 1.0249(2) 0.1378(2) 0.0447(7) Uani 1 1 d .
N407 N 0.7393(4) 0.9311(3) 0.2694(2) 0.0359(7) Uani 1 1 d .
H407 H 0.7734 0.9116 0.3196 0.054 Uiso 1 1 calc R
C408 C 0.6021(4) 0.8921(3) 0.2515(3) 0.0364(8) Uani 1 1 d .
H40L H 0.5561 0.9372 0.2025 0.044 Uiso 1 1 calc R
H40M H 0.5201 0.8904 0.3009 0.044 Uiso 1 1 calc R
C409 C 0.6413(4) 0.7888(3) 0.2321(3) 0.0355(8) Uani 1 1 d .
C410 C 0.7123(5) 0.7103(3) 0.3037(3) 0.0386(9) Uani 1 1 d .
H41A H 0.7196 0.7360 0.3547 0.046 Uiso 1 1 calc R
H41B H 0.6579 0.6508 0.3191 0.046 Uiso 1 1 calc R
O411 O 0.8645(3) 0.6972(2) 0.2520(2) 0.0447(7) Uani 1 1 d .
C412 C 0.8014(5) 0.7656(3) 0.1796(3) 0.0396(9) Uani 1 1 d .
H41C H 0.7919 0.7339 0.1324 0.047 Uiso 1 1 calc R
H41D H 0.8600 0.8231 0.1590 0.047 Uiso 1 1 calc R
N413 N 0.5060(4) 0.7579(3) 0.2041(2) 0.0370(7) Uani 1 1 d D
H413 H 0.421(5) 0.766(5) 0.243(3) 0.055 Uiso 1 1 d DR
C414 C 0.4542(4) 0.8186(3) 0.1241(3) 0.0358(8) Uani 1 1 d .
H414 H 0.5406 0.8591 0.0964 0.043 Uiso 1 1 calc R
C415 C 0.3007(4) 0.8896(3) 0.1393(3) 0.0339(8) Uani 1 1 d .
O416 O 0.2753(3) 0.9668(2) 0.08353(19) 0.0376(6) Uani 1 1 d .
O417 O 0.2105(4) 0.8669(2) 0.2047(2) 0.0444(7) Uani 1 1 d .
C418 C 0.4326(5) 0.7520(3) 0.0639(3) 0.0421(9) Uani 1 1 d .
H418 H 0.5260 0.6993 0.0674 0.051 Uiso 1 1 calc R
C419 C 0.4382(7) 0.8054(4) -0.0285(3) 0.0534(12) Uani 1 1 d .
H41E H 0.3402 0.8528 -0.0360 0.064 Uiso 1 1 calc R
H41F H 0.5298 0.8433 -0.0419 0.064 Uiso 1 1 calc R
C420 C 0.4527(7) 0.7383(5) -0.0908(4) 0.0630(14) Uani 1 1 d .
H42A H 0.4753 0.7758 -0.1484 0.095 Uiso 1 1 calc GR
H42B H 0.3526 0.7109 -0.0860 0.095 Uiso 1 1 calc GR
H42C H 0.5395 0.6848 -0.0781 0.095 Uiso 1 1 calc GR
C421 C 0.2845(6) 0.6999(4) 0.0949(4) 0.0519(12) Uani 1 1 d .
H42D H 0.2860 0.6691 0.1549 0.078 Uiso 1 1 calc GR
H42E H 0.2840 0.6495 0.0621 0.078 Uiso 1 1 calc GR
H42F H 0.1887 0.7478 0.0874 0.078 Uiso 1 1 calc GR

loop_
_atom_site_aniso_label
_atom_site_aniso_U_11
_atom_site_aniso_U_22
_atom_site_aniso_U_33
_atom_site_aniso_U_23
_atom_site_aniso_U_13
_atom_site_aniso_U_12
C101 0.055(3) 0.065(3) 0.082(4) -0.035(3) -0.026(3) 0.010(3)
C102 0.036(2) 0.047(2) 0.054(3) -0.016(2) -0.0134(19) 0.0038(18)
C103 0.044(3) 0.065(3) 0.074(4) -0.022(3) -0.009(2) -0.016(2)
C104 0.0279(18) 0.046(2) 0.046(2) -0.0072(18) -0.0065(16) 0.0054(16)
C105 0.0182(15) 0.041(2) 0.039(2) -0.0032(16) -0.0077(14) 0.0005(14)
N105 0.0205(13) 0.0406(17) 0.0374(17) -0.0033(14) -0.0090(12) -0.0007(12)
C106 0.0193(15) 0.042(2) 0.038(2) -0.0001(17) -0.0060(14) -0.0028(14)
O106 0.0338(14) 0.0530(18) 0.0458(17) 0.0063(14) -0.0149(13) -0.0125(13)
N107 0.0239(14) 0.0415(18) 0.0420(18) 0.0017(15) -0.0104(13) -0.0045(13)
C108 0.0205(16) 0.046(2) 0.041(2) -0.0025(17) -0.0078(14) -0.0053(15)
C109 0.0207(16) 0.042(2) 0.043(2) -0.0025(17) -0.0060(15) 0.0002(15)
C110 0.0271(18) 0.050(2) 0.043(2) -0.0064(18) -0.0037(16) -0.0063(16)
O111 0.0243(13) 0.0536(19) 0.0585(19) -0.0126(15) 0.0060(13) -0.0068(12)
C112 0.0209(17) 0.050(2) 0.054(3) -0.005(2) -0.0029(16) 0.0023(16)
N113 0.0210(13) 0.0415(18) 0.0441(19) -0.0069(15) -0.0034(13) -0.0014(12)
C114 0.0246(17) 0.041(2) 0.047(2) -0.0064(18) -0.0053(16) 0.0020(15)
C115 0.0198(15) 0.038(2) 0.043(2) -0.0064(17) -0.0077(14) -0.0019(14)
O116 0.0301(14) 0.0451(16) 0.0428(16) 0.0001(13) -0.0020(12) 0.0069(12)
O117 0.0285(13) 0.0426(15) 0.0391(15) -0.0024(12) -0.0055(11) -0.0022(11)
C118 0.048(2) 0.041(2) 0.050(3) -0.010(2) 0.002(2) -0.0041(18)
C119 0.091(5) 0.057(3) 0.063(3) -0.017(3) -0.026(3) -0.009(3)
C120 0.142(8) 0.080(5) 0.093(5) -0.026(4) -0.042(5) -0.036(5)
C121 0.077(4) 0.053(3) 0.111(6) -0.036(4) 0.024(4) -0.003(3)
C201 0.048(3) 0.084(4) 0.072(4) -0.031(3) -0.027(3) -0.005(3)
C202 0.043(2) 0.055(3) 0.050(3) -0.014(2) -0.0049(19) -0.018(2)
C203 0.066(3) 0.068(3) 0.064(3) -0.029(3) -0.004(3) -0.017(3)
C204 0.0291(18) 0.043(2) 0.046(2) -0.0081(18) -0.0019(16) -0.0066(16)
C205 0.0215(15) 0.0358(19) 0.040(2) -0.0045(16) -0.0051(14) -0.0027(13)
N205 0.0223(14) 0.0390(17) 0.0416(18) -0.0056(14) -0.0056(12) -0.0036(12)
C206 0.0246(16) 0.0337(19) 0.043(2) -0.0031(16) -0.0099(15) 0.0000(14)
O206 0.0356(14) 0.0447(16) 0.0475(17) 0.0019(13) -0.0166(13) -0.0087(12)
N207 0.0264(15) 0.0378(17) 0.0440(19) -0.0036(14) -0.0110(13) -0.0033(13)
C208 0.0226(16) 0.039(2) 0.048(2) -0.0067(17) -0.0094(15) -0.0020(14)
C209 0.0184(15) 0.041(2) 0.042(2) -0.0059(17) -0.0067(14) -0.0018(14)
C210 0.0241(17) 0.040(2) 0.046(2) -0.0065(17) -0.0097(15) 0.0015(15)
O211 0.0233(13) 0.0548(18) 0.0524(18) -0.0121(15) -0.0113(12) 0.0071(12)
C212 0.0238(17) 0.050(2) 0.047(2) -0.0100(19) -0.0090(16) 0.0015(16)
N213 0.0230(14) 0.0396(18) 0.0449(19) -0.0077(15) -0.0113(13) 0.0003(13)
C214 0.0216(15) 0.046(2) 0.038(2) -0.0046(17) -0.0060(14) -0.0013(15)
C215 0.0226(15) 0.038(2) 0.039(2) -0.0045(16) -0.0103(14) -0.0012(14)
O216 0.0292(13) 0.0387(15) 0.0405(15) -0.0017(12) -0.0063(11) -0.0020(11)
O217 0.0300(13) 0.0452(16) 0.0412(16) 0.0011(13) -0.0005(12) 0.0069(12)
C218 0.036(2) 0.056(3) 0.040(2) -0.014(2) -0.0086(17) 0.0047(18)
C219 0.040(2) 0.066(3) 0.055(3) -0.022(2) -0.009(2) -0.010(2)
C220 0.075(4) 0.109(6) 0.085(5) -0.046(4) -0.020(4) -0.026(4)
C221 0.049(3) 0.084(4) 0.063(3) -0.035(3) 0.000(2) 0.011(3)
C301 0.045(3) 0.057(3) 0.083(4) -0.021(3) -0.004(3) -0.015(2)
C302 0.043(2) 0.046(2) 0.053(3) -0.012(2) -0.016(2) -0.0034(19)
C303 0.067(3) 0.059(3) 0.059(3) -0.023(3) -0.005(3) -0.007(3)
C304 0.0262(17) 0.047(2) 0.049(2) -0.0094(19) -0.0072(16) -0.0004(16)
C305 0.0211(15) 0.040(2) 0.040(2) -0.0035(16) -0.0082(14) -0.0041(14)
N305 0.0241(14) 0.0419(18) 0.0399(17) -0.0054(14) -0.0123(13) -0.0019(13)
C306 0.0232(16) 0.044(2) 0.0351(19) -0.0029(16) -0.0062(14) -0.0069(14)
O306 0.0407(16) 0.0536(19) 0.0504(18) 0.0069(15) -0.0199(14) -0.0189(14)
N307 0.0238(14) 0.0392(17) 0.0368(17) -0.0030(13) -0.0087(12) -0.0045(12)
C308 0.0211(16) 0.046(2) 0.039(2) -0.0054(17) -0.0074(14) -0.0060(14)
C309 0.0200(16) 0.040(2) 0.043(2) -0.0078(16) -0.0081(14) -0.0022(14)
C310 0.0261(17) 0.043(2) 0.040(2) -0.0100(17) -0.0038(15) -0.0078(15)
O311 0.0266(13) 0.0499(17) 0.061(2) -0.0170(15) 0.0064(13) -0.0073(12)
C312 0.0248(17) 0.042(2) 0.053(2) -0.0119(18) -0.0054(16) -0.0019(15)
N313 0.0215(13) 0.0412(18) 0.0424(18) -0.0076(15) -0.0054(12) -0.0068(12)
C314 0.0235(16) 0.041(2) 0.047(2) -0.0046(18) -0.0081(15) 0.0009(15)
C315 0.0235(16) 0.040(2) 0.041(2) -0.0037(16) -0.0060(15) -0.0069(14)
O316 0.0360(15) 0.0521(18) 0.0391(16) -0.0031(13) -0.0096(12) -0.0044(13)
O317 0.0321(14) 0.0497(18) 0.0433(17) 0.0006(14) -0.0009(12) 0.0076(13)
C318 0.0297(18) 0.045(2) 0.056(3) -0.014(2) -0.0066(17) -0.0043(16)
C319 0.034(2) 0.050(3) 0.068(3) -0.022(2) -0.008(2) -0.0001(18)
C320 0.047(3) 0.091(4) 0.096(5) -0.060(4) -0.002(3) -0.010(3)
C321 0.053(3) 0.055(3) 0.073(4) -0.020(3) 0.002(3) -0.017(2)
C401 0.038(2) 0.085(4) 0.057(3) -0.028(3) -0.010(2) -0.010(2)
C402 0.039(2) 0.053(3) 0.048(2) -0.017(2) 0.0017(18) -0.0131(19)
C403 0.059(3) 0.063(3) 0.055(3) -0.025(3) 0.006(2) -0.020(2)
C404 0.0269(17) 0.044(2) 0.043(2) -0.0060(18) -0.0023(15) -0.0054(15)
C405 0.0222(16) 0.0364(19) 0.038(2) -0.0038(16) -0.0073(14) -0.0022(14)
N405 0.0221(14) 0.0379(17) 0.0393(17) -0.0054(14) -0.0037(12) -0.0011(12)
C406 0.0237(16) 0.039(2) 0.040(2) -0.0044(16) -0.0091(14) -0.0006(14)
O406 0.0370(15) 0.0536(18) 0.0430(16) 0.0027(14) -0.0162(13) -0.0120(13)
N407 0.0266(15) 0.0421(18) 0.0394(17) -0.0048(14) -0.0100(13) -0.0047(13)
C408 0.0247(17) 0.037(2) 0.047(2) -0.0062(17) -0.0083(15) -0.0025(14)
C409 0.0241(16) 0.042(2) 0.041(2) -0.0074(17) -0.0115(15) -0.0016(15)
C410 0.0269(18) 0.042(2) 0.046(2) -0.0047(18) -0.0125(16) -0.0013(15)
O411 0.0263(13) 0.0544(18) 0.0550(18) -0.0163(15) -0.0178(13) 0.0094(12)
C412 0.0241(17) 0.049(2) 0.046(2) -0.0107(19) -0.0088(16) 0.0025(15)
N413 0.0264(15) 0.0396(18) 0.0454(19) -0.0046(15) -0.0137(14) -0.0029(13)
C414 0.0250(16) 0.039(2) 0.043(2) -0.0044(17) -0.0101(15) -0.0019(15)
C415 0.0270(17) 0.0360(19) 0.040(2) -0.0083(16) -0.0107(15) -0.0009(14)
O416 0.0288(13) 0.0373(15) 0.0426(16) -0.0014(12) -0.0062(11) 0.0005(11)
O417 0.0308(14) 0.0478(17) 0.0464(17) 0.0006(13) -0.0040(12) 0.0043(12)
C418 0.0339(19) 0.045(2) 0.049(2) -0.0116(19) -0.0140(17) 0.0024(17)
C419 0.054(3) 0.055(3) 0.051(3) -0.015(2) -0.013(2) 0.006(2)
C420 0.058(3) 0.074(4) 0.060(3) -0.029(3) -0.011(3) 0.007(3)
C421 0.040(2) 0.053(3) 0.070(3) -0.023(2) -0.013(2) -0.008(2)

loop_
_atom_type_symbol
_atom_type_description
_atom_type_scat_dispersion_real
_atom_type_scat_dispersion_imag
_atom_type_scat_source
C C 0.0181 0.0091 'International Tables Vol C Tables 4.2.6.8 and 6.1.1.4'
H H 0.0000 0.0000 'International Tables Vol C Tables 4.2.6.8 and 6.1.1.4'
N N 0.0311 0.0180 'International Tables Vol C Tables 4.2.6.8 and 6.1.1.4'
O O 0.0492 0.0322 'International Tables Vol C Tables 4.2.6.8 and 6.1.1.4'

loop_
_geom_angle_atom_site_label_1
_geom_angle_atom_site_label_2
_geom_angle_atom_site_label_3
_geom_angle
H10A C101 H10B 109.5
H10A C101 H10C 109.5
H10B C101 H10C 109.5
C102 C101 H10A 109.5
C102 C101 H10B 109.5
C102 C101 H10C 109.5
C101 C102 H102 107.9
C101 C102 C104 109.7(4)
C103 C102 C101 110.9(5)
C103 C102 H102 107.9
C103 C102 C104 112.2(4)
C104 C102 H102 107.9
C102 C103 H10D 109.5
C102 C103 H10E 109.5
C102 C103 H10F 109.5
H10D C103 H10E 109.5
H10D C103 H10F 109.5
H10E C103 H10F 109.5
C102 C104 H10G 108.6
C102 C104 H10H 108.6
H10G C104 H10H 107.6
C105 C104 C102 114.7(3)
C105 C104 H10G 108.6
C105 C104 H10H 108.6
C104 C105 H105 108.4
C104 C105 C106 113.2(3)
N105 C105 C104 111.8(3)
N105 C105 H105 108.4
N105 C105 C106 106.5(3)
C106 C105 H105 108.4
C105 N105 H10I 109.5
C105 N105 H10J 109.5
C105 N105 H10K 109.5
H10I N105 H10J 109.5
H10I N105 H10K 109.5
H10J N105 H10K 109.5
O106 C106 C105 119.9(3)
O106 C106 N107 123.9(4)
N107 C106 C105 116.2(3)
C106 N107 H107 120.1
C106 N107 C108 119.7(3)
C108 N107 H107 120.1
N107 C108 H10L 108.9
N107 C108 H10M 108.9
N107 C108 C109 113.4(3)
H10L C108 H10M 107.7
C109 C108 H10L 108.9
C109 C108 H10M 108.9
C108 C109 C112 116.2(3)
C110 C109 C108 114.0(4)
C110 C109 C112 84.9(3)
N113 C109 C108 113.7(3)
N113 C109 C110 111.4(3)
N113 C109 C112 113.4(4)
C109 C110 H11A 113.3
C109 C110 H11B 113.3
H11A C110 H11B 110.6
O111 C110 C109 92.1(3)
O111 C110 H11A 113.3
O111 C110 H11B 113.3
C112 O111 C110 91.5(3)
C109 C112 H11C 113.4
C109 C112 H11D 113.4
O111 C112 C109 91.4(3)
O111 C112 H11C 113.4
O111 C112 H11D 113.4
H11C C112 H11D 110.7
C109 N113 H113 112(4)
C114 N113 C109 115.2(3)
C114 N113 H113 105(4)
N113 C114 H114 107.6
N113 C114 C115 113.6(3)
N113 C114 C118 112.1(4)
C115 C114 H114 107.6
C115 C114 C118 108.1(3)
C118 C114 H114 107.6
O116 C115 C114 117.8(4)
O117 C115 C114 117.7(3)
O117 C115 O116 124.5(4)
C114 C118 H118 108.0
C119 C118 C114 111.3(4)
C119 C118 H118 108.0
C119 C118 C121 111.3(6)
C121 C118 C114 110.2(4)
C121 C118 H118 108.0
C118 C119 H11E 108.7
C118 C119 H11F 108.7
C118 C119 C120 114.1(6)
H11E C119 H11F 107.6
C120 C119 H11E 108.7
C120 C119 H11F 108.7
C119 C120 H12A 109.5
C119 C120 H12B 109.5
C119 C120 H12C 109.5
H12A C120 H12B 109.5
H12A C120 H12C 109.5
H12B C120 H12C 109.5
C118 C121 H12D 109.5
C118 C121 H12E 109.5
C118 C121 H12F 109.5
H12D C121 H12E 109.5
H12D C121 H12F 109.5
H12E C121 H12F 109.5
H20A C201 H20B 109.5
H20A C201 H20C 109.5
H20B C201 H20C 109.5
C202 C201 H20A 109.5
C202 C201 H20B 109.5
C202 C201 H20C 109.5
C201 C202 H202 108.2
C201 C202 C203 110.9(5)
C201 C202 C204 112.2(4)
C203 C202 H202 108.2
C203 C202 C204 109.0(4)
C204 C202 H202 108.2
C202 C203 H20D 109.5
C202 C203 H20E 109.5
C202 C203 H20F 109.5
H20D C203 H20E 109.5
H20D C203 H20F 109.5
H20E C203 H20F 109.5
C202 C204 H20G 108.6
C202 C204 H20H 108.6
H20G C204 H20H 107.6
C205 C204 C202 114.6(3)
C205 C204 H20G 108.6
C205 C204 H20H 108.6
C204 C205 H205 108.6
N205 C205 C204 112.2(3)
N205 C205 H205 108.6
N205 C205 C206 107.2(3)
C206 C205 C204 111.4(3)
C206 C205 H205 108.6
C205 N205 H20I 109.5
C205 N205 H20J 109.5
C205 N205 H20K 109.5
H20I N205 H20J 109.5
H20I N205 H20K 109.5
H20J N205 H20K 109.5
O206 C206 C205 119.8(4)
O206 C206 N207 124.1(4)
N207 C206 C205 116.1(3)
C206 N207 H207 119.4
C206 N207 C208 121.3(3)
C208 N207 H207 119.4
N207 C208 H20L 108.8
N207 C208 H20M 108.8
N207 C208 C209 113.6(3)
H20L C208 H20M 107.7
C209 C208 H20L 108.8
C209 C208 H20M 108.8
C208 C209 C212 116.7(4)
C210 C209 C208 114.4(3)
C210 C209 C212 85.2(3)
N213 C209 C208 113.2(3)
N213 C209 C210 111.0(3)
N213 C209 C212 113.4(3)
C209 C210 H21A 113.3
C209 C210 H21B 113.3
H21A C210 H21B 110.6
O211 C210 C209 92.0(3)
O211 C210 H21A 113.3
O211 C210 H21B 113.3
C210 O211 C212 91.3(3)
C209 C212 H21C 113.4
C209 C212 H21D 113.4
O211 C212 C209 91.5(3)
O211 C212 H21C 113.4
O211 C212 H21D 113.4
H21C C212 H21D 110.7
C209 N213 H213 101(4)
C214 N213 C209 116.2(3)
C214 N213 H213 109(4)
N213 C214 H214 108.2
N213 C214 C215 113.6(3)
N213 C214 C218 110.5(4)
C215 C214 H214 108.2
C218 C214 H214 108.2
C218 C214 C215 107.9(3)
O216 C215 C214 116.2(4)
O217 C215 C214 119.4(3)
O217 C215 O216 124.3(4)
C214 C218 H218 107.4
C219 C218 C214 111.5(4)
C219 C218 H218 107.4
C219 C218 C221 112.6(5)
C221 C218 C214 110.3(4)
C221 C218 H218 107.4
C218 C219 H21E 108.4
C218 C219 H21F 108.4
C218 C219 C220 115.5(5)
H21E C219 H21F 107.5
C220 C219 H21E 108.4
C220 C219 H21F 108.4
C219 C220 H22A 109.5
C219 C220 H22B 109.5
C219 C220 H22C 109.5
H22A C220 H22B 109.5
H22A C220 H22C 109.5
H22B C220 H22C 109.5
C218 C221 H22D 109.5
C218 C221 H22E 109.5
C218 C221 H22F 109.5
H22D C221 H22E 109.5
H22D C221 H22F 109.5
H22E C221 H22F 109.5
H30A C301 H30B 109.5
H30A C301 H30C 109.5
H30B C301 H30C 109.5
C302 C301 H30A 109.5
C302 C301 H30B 109.5
C302 C301 H30C 109.5
C301 C302 H302 108.6
C301 C302 C303 110.7(5)
C301 C302 C304 112.8(4)
C303 C302 H302 108.6
C304 C302 H302 108.6
C304 C302 C303 107.6(4)
C302 C303 H30D 109.5
C302 C303 H30E 109.5
C302 C303 H30F 109.5
H30D C303 H30E 109.5
H30D C303 H30F 109.5
H30E C303 H30F 109.5
C302 C304 H30G 108.4
C302 C304 H30H 108.4
H30G C304 H30H 107.5
C305 C304 C302 115.5(3)
C305 C304 H30G 108.4
C305 C304 H30H 108.4
C304 C305 H305 108.8
C304 C305 C306 111.3(3)
N305 C305 C304 112.7(3)
N305 C305 H305 108.8
N305 C305 C306 106.3(3)
C306 C305 H305 108.8
C305 N305 H30I 109.5
C305 N305 H30J 109.5
C305 N305 H30K 109.5
H30I N305 H30J 109.5
H30I N305 H30K 109.5
H30J N305 H30K 109.5
O306 C306 C305 119.9(3)
O306 C306 N307 124.8(4)
N307 C306 C305 115.3(3)
C306 N307 H307 119.1
C306 N307 C308 121.7(3)
C308 N307 H307 119.1
N307 C308 H30L 108.7
N307 C308 H30M 108.7
N307 C308 C309 114.3(3)
H30L C308 H30M 107.6
C309 C308 H30L 108.7
C309 C308 H30M 108.7
C308 C309 C310 116.1(3)
C308 C309 C312 116.3(3)
C310 C309 C312 84.9(3)
N313 C309 C308 113.5(3)
N313 C309 C310 109.3(3)
N313 C309 C312 113.7(3)
C309 C310 H31A 113.2
C309 C310 H31B 113.2
H31A C310 H31B 110.6
O311 C310 C309 92.2(3)
O311 C310 H31A 113.2
O311 C310 H31B 113.2
C312 O311 C310 91.1(3)
C309 C312 H31C 113.3
C309 C312 H31D 113.3
O311 C312 C309 91.8(3)
O311 C312 H31C 113.3
O311 C312 H31D 113.3
H31C C312 H31D 110.7
C309 N313 H313 106(4)
C314 N313 C309 118.5(3)
C314 N313 H313 102(4)
N313 C314 H314 109.3
N313 C314 C315 112.6(3)
N313 C314 C318 107.8(4)
C315 C314 H314 109.3
C315 C314 C318 108.7(3)
C318 C314 H314 109.3
O316 C315 C314 120.0(4)
O317 C315 C314 116.4(4)
O317 C315 O316 123.6(4)
C314 C318 H318 107.1
C319 C318 C314 110.8(3)
C319 C318 H318 107.1
C321 C318 C314 112.6(4)
C321 C318 H318 107.1
C321 C318 C319 111.7(4)
C318 C319 H31E 109.0
C318 C319 H31F 109.0
H31E C319 H31F 107.8
C320 C319 C318 112.7(4)
C320 C319 H31E 109.0
C320 C319 H31F 109.0
C319 C320 H32A 109.5
C319 C320 H32B 109.5
C319 C320 H32C 109.5
H32A C320 H32B 109.5
H32A C320 H32C 109.5
H32B C320 H32C 109.5
C318 C321 H32D 109.5
C318 C321 H32E 109.5
C318 C321 H32F 109.5
H32D C321 H32E 109.5
H32D C321 H32F 109.5
H32E C321 H32F 109.5
H40A C401 H40B 109.5
H40A C401 H40C 109.5
H40B C401 H40C 109.5
C402 C401 H40A 109.5
C402 C401 H40B 109.5
C402 C401 H40C 109.5
C401 C402 H402 108.0
C401 C402 C403 111.3(4)
C401 C402 C404 112.6(4)
C403 C402 H402 108.0
C404 C402 H402 108.0
C404 C402 C403 109.0(4)
C402 C403 H40D 109.5
C402 C403 H40E 109.5
C402 C403 H40F 109.5
H40D C403 H40E 109.5
H40D C403 H40F 109.5
H40E C403 H40F 109.5
C402 C404 H40G 108.5
C402 C404 H40H 108.5
C402 C404 C405 115.1(3)
H40G C404 H40H 107.5
C405 C404 H40G 108.5
C405 C404 H40H 108.5
C404 C405 H405 109.1
N405 C405 C404 112.4(3)
N405 C405 H405 109.1
N405 C405 C406 106.5(3)
C406 C405 C404 110.5(3)
C406 C405 H405 109.1
C405 N405 H40I 109.5
C405 N405 H40J 109.5
C405 N405 H40K 109.5
H40I N405 H40J 109.5
H40I N405 H40K 109.5
H40J N405 H40K 109.5
O406 C406 C405 119.2(4)
O406 C406 N407 124.1(4)
N407 C406 C405 116.6(3)
C406 N407 H407 119.6
C406 N407 C408 120.8(3)
C408 N407 H407 119.6
N407 C408 H40L 108.8
N407 C408 H40M 108.8
N407 C408 C409 114.0(3)
H40L C408 H40M 107.7
C409 C408 H40L 108.8
C409 C408 H40M 108.8
C408 C409 C410 114.3(3)
C408 C409 C412 117.1(4)
C412 C409 C410 85.1(3)
N413 C409 C408 112.0(3)
N413 C409 C410 111.5(3)
N413 C409 C412 114.2(3)
C409 C410 H41A 113.3
C409 C410 H41B 113.3
H41A C410 H41B 110.7
O411 C410 C409 91.7(3)
O411 C410 H41A 113.3
O411 C410 H41B 113.3
C412 O411 C410 91.2(3)
C409 C412 H41C 113.3
C409 C412 H41D 113.3
O411 C412 C409 91.8(3)
O411 C412 H41C 113.3
O411 C412 H41D 113.3
H41C C412 H41D 110.7
C409 N413 H413 108(4)
C409 N413 C414 114.4(3)
C414 N413 H413 104(4)
N413 C414 H414 107.9
N413 C414 C415 111.9(3)
N413 C414 C418 109.9(3)
C415 C414 H414 107.9
C415 C414 C418 111.3(3)
C418 C414 H414 107.9
O416 C415 C414 117.6(4)
O417 C415 C414 118.1(4)
O417 C415 O416 124.3(4)
C414 C418 H418 106.3
C419 C418 C414 112.8(4)
C419 C418 H418 106.3
C419 C418 C421 113.4(4)
C421 C418 C414 111.1(4)
C421 C418 H418 106.3
C418 C419 H41E 108.7
C418 C419 H41F 108.7
H41E C419 H41F 107.6
C420 C419 C418 114.1(5)
C420 C419 H41E 108.7
C420 C419 H41F 108.7
C419 C420 H42A 109.5
C419 C420 H42B 109.5
C419 C420 H42C 109.5
H42A C420 H42B 109.5
H42A C420 H42C 109.5
H42B C420 H42C 109.5
C418 C421 H42D 109.5
C418 C421 H42E 109.5
C418 C421 H42F 109.5
H42D C421 H42E 109.5
H42D C421 H42F 109.5
H42E C421 H42F 109.5

loop_
_geom_bond_atom_site_label_1
_geom_bond_atom_site_label_2
_geom_bond_distance
C101 H10A 0.9800
C101 H10B 0.9800
C101 H10C 0.9800
C101 C102 1.527(7)
C102 H102 1.0000
C102 C103 1.516(8)
C102 C104 1.530(6)
C103 H10D 0.9800
C103 H10E 0.9800
C103 H10F 0.9800
C104 H10G 0.9900
C104 H10H 0.9900
C104 C105 1.523(6)
C105 H105 1.0000
C105 N105 1.489(5)
C105 C106 1.532(5)
N105 H10I 0.9100
N105 H10J 0.9100
N105 H10K 0.9100
C106 O106 1.223(5)
C106 N107 1.331(5)
N107 H107 0.8800
N107 C108 1.468(5)
C108 H10L 0.9900
C108 H10M 0.9900
C108 C109 1.537(6)
C109 C110 1.530(6)
C109 C112 1.551(5)
C109 N113 1.461(5)
C110 H11A 0.9900
C110 H11B 0.9900
C110 O111 1.454(5)
O111 C112 1.451(6)
C112 H11C 0.9900
C112 H11D 0.9900
N113 H113 0.89(3)
N113 C114 1.455(6)
C114 H114 1.0000
C114 C115 1.535(5)
C114 C118 1.552(6)
C115 O116 1.251(5)
C115 O117 1.250(5)
C118 H118 1.0000
C118 C119 1.520(8)
C118 C121 1.527(7)
C119 H11E 0.9900
C119 H11F 0.9900
C119 C120 1.540(9)
C120 H12A 0.9800
C120 H12B 0.9800
C120 H12C 0.9800
C121 H12D 0.9800
C121 H12E 0.9800
C121 H12F 0.9800
C201 H20A 0.9800
C201 H20B 0.9800
C201 H20C 0.9800
C201 C202 1.524(8)
C202 H202 1.0000
C202 C203 1.532(7)
C202 C204 1.539(6)
C203 H20D 0.9800
C203 H20E 0.9800
C203 H20F 0.9800
C204 H20G 0.9900
C204 H20H 0.9900
C204 C205 1.536(6)
C205 H205 1.0000
C205 N205 1.482(5)
C205 C206 1.527(5)
N205 H20I 0.9100
N205 H20J 0.9100
N205 H20K 0.9100
C206 O206 1.241(5)
C206 N207 1.321(6)
N207 H207 0.8800
N207 C208 1.466(5)
C208 H20L 0.9900
C208 H20M 0.9900
C208 C209 1.532(6)
C209 C210 1.529(5)
C209 C212 1.543(5)
C209 N213 1.466(5)
C210 H21A 0.9900
C210 H21B 0.9900
C210 O211 1.454(5)
O211 C212 1.454(5)
C212 H21C 0.9900
C212 H21D 0.9900
N213 H213 0.90(3)
N213 C214 1.463(5)
C214 H214 1.0000
C214 C215 1.546(5)
C214 C218 1.542(6)
C215 O216 1.272(5)
C215 O217 1.231(5)
C218 H218 1.0000
C218 C219 1.524(7)
C218 C221 1.526(6)
C219 H21E 0.9900
C219 H21F 0.9900
C219 C220 1.524(7)
C220 H22A 0.9800
C220 H22B 0.9800
C220 H22C 0.9800
C221 H22D 0.9800
C221 H22E 0.9800
C221 H22F 0.9800
C301 H30A 0.9800
C301 H30B 0.9800
C301 H30C 0.9800
C301 C302 1.522(8)
C302 H302 1.0000
C302 C303 1.541(7)
C302 C304 1.529(6)
C303 H30D 0.9800
C303 H30E 0.9800
C303 H30F 0.9800
C304 H30G 0.9900
C304 H30H 0.9900
C304 C305 1.520(6)
C305 H305 1.0000
C305 N305 1.484(5)
C305 C306 1.538(5)
N305 H30I 0.9100
N305 H30J 0.9100
N305 H30K 0.9100
C306 O306 1.219(5)
C306 N307 1.332(5)
N307 H307 0.8800
N307 C308 1.461(5)
C308 H30L 0.9900
C308 H30M 0.9900
C308 C309 1.521(6)
C309 C310 1.535(6)
C309 C312 1.552(5)
C309 N313 1.463(4)
C310 H31A 0.9900
C310 H31B 0.9900
C310 O311 1.462(5)
O311 C312 1.457(6)
C312 H31C 0.9900
C312 H31D 0.9900
N313 H313 0.90(3)
N313 C314 1.450(6)
C314 H314 1.0000
C314 C315 1.549(6)
C314 C318 1.553(6)
C315 O316 1.265(5)
C315 O317 1.245(5)
C318 H318 1.0000
C318 C319 1.543(6)
C318 C321 1.515(7)
C319 H31E 0.9900
C319 H31F 0.9900
C319 C320 1.525(7)
C320 H32A 0.9800
C320 H32B 0.9800
C320 H32C 0.9800
C321 H32D 0.9800
C321 H32E 0.9800
C321 H32F 0.9800
C401 H40A 0.9800
C401 H40B 0.9800
C401 H40C 0.9800
C401 C402 1.518(7)
C402 H402 1.0000
C402 C403 1.530(7)
C402 C404 1.529(6)
C403 H40D 0.9800
C403 H40E 0.9800
C403 H40F 0.9800
C404 H40G 0.9900
C404 H40H 0.9900
C404 C405 1.532(6)
C405 H405 1.0000
C405 N405 1.484(5)
C405 C406 1.525(5)
N405 H40I 0.9100
N405 H40J 0.9100
N405 H40K 0.9100
C406 O406 1.238(5)
C406 N407 1.326(6)
N407 H407 0.8800
N407 C408 1.461(5)
C408 H40L 0.9900
C408 H40M 0.9900
C408 C409 1.534(6)
C409 C410 1.539(6)
C409 C412 1.539(6)
C409 N413 1.460(5)
C410 H41A 0.9900
C410 H41B 0.9900
C410 O411 1.458(5)
O411 C412 1.456(5)
C412 H41C 0.9900
C412 H41D 0.9900
N413 H413 0.90(3)
N413 C414 1.475(5)
C414 H414 1.0000
C414 C415 1.546(5)
C414 C418 1.549(6)
C415 O416 1.265(5)
C415 O417 1.237(5)
C418 H418 1.0000
C418 C419 1.524(7)
C418 C421 1.532(7)
C419 H41E 0.9900
C419 H41F 0.9900
C419 C420 1.516(7)
C420 H42A 0.9800
C420 H42B 0.9800
C420 H42C 0.9800
C421 H42D 0.9800
C421 H42E 0.9800
C421 H42F 0.9800

loop_
_geom_hbond_atom_site_label_D
_geom_hbond_atom_site_label_H
_geom_hbond_atom_site_label_A
_geom_hbond_distance_DH
_geom_hbond_distance_HA
_geom_hbond_distance_DA
_geom_hbond_angle_DHA
_geom_hbond_site_symmetry_A
N105 H10I O116 0.91 2.53 3.180(5) 128.6 1_455
N105 H10I O117 0.91 1.84 2.741(4) 169.9 1_455
N105 H10K O106 0.91 2.15 2.612(4) 110.6 .
N105 H10K O217 0.91 1.98 2.796(5) 148.7 .
N107 H107 O416 0.88 1.98 2.854(5) 169.6 1_546
N113 H113 O116 0.89(3) 2.24(6) 2.741(4) 115(5) .
N205 H20I O311 0.91 2.03 2.890(5) 156.3 1_655
N205 H20J O206 0.91 2.24 2.627(4) 104.8 .
N205 H20J O317 0.91 1.93 2.761(5) 150.7 .
N205 H20K O216 0.91 1.84 2.744(4) 170.7 1_655
N205 H20K O217 0.91 2.59 3.208(4) 125.9 1_655
N207 H207 O117 0.88 1.98 2.843(4) 167.0 .
N213 H213 O106 0.90(3) 2.28(4) 3.100(5) 152(5) .
N213 H213 O217 0.90(3) 2.34(6) 2.796(4) 111(5) .
N305 H30I O316 0.91 1.91 2.806(5) 167.0 1_455
N305 H30I O317 0.91 2.55 3.197(5) 128.7 1_455
N305 H30J O411 0.91 2.02 2.889(4) 158.6 1_455
N305 H30K O306 0.91 2.24 2.608(4) 103.9 .
N305 H30K O417 0.91 1.99 2.835(5) 153.8 .
N307 H307 O216 0.88 1.95 2.827(5) 170.9 .
N313 H313 O206 0.90(3) 2.26(4) 3.063(5) 148(5) .
N313 H313 O317 0.90(3) 2.30(5) 2.838(4) 118(5) .
N405 H40I O111 0.91 2.02 2.893(5) 160.8 1_664
N405 H40J O116 0.91 1.98 2.812(4) 151.7 1_564
N405 H40J O406 0.91 2.22 2.601(4) 104.6 .
N405 H40K O416 0.91 1.88 2.766(4) 164.9 1_655
N405 H40K O417 0.91 2.53 3.183(5) 129.4 1_655
N407 H407 O316 0.88 1.95 2.830(5) 174.0 .
N413 H413 O306 0.90(3) 2.52(4) 3.290(5) 144(5) .
N413 H413 O417 0.90(3) 2.19(6) 2.744(4) 119(5) .

loop_
_geom_torsion_atom_site_label_1
_geom_torsion_atom_site_label_2
_geom_torsion_atom_site_label_3
_geom_torsion_atom_site_label_4
_geom_torsion
C101 C102 C104 C105 176.8(4)
C102 C104 C105 N105 -65.3(5)
C102 C104 C105 C106 174.4(4)
C103 C102 C104 C105 -59.4(5)
C104 C105 C106 O106 107.1(5)
C104 C105 C106 N107 -73.1(5)
C105 C106 N107 C108 -176.3(3)
N105 C105 C106 O106 -16.2(5)
N105 C105 C106 N107 163.6(4)
C106 N107 C108 C109 97.5(5)
O106 C106 N107 C108 3.5(6)
N107 C108 C109 C110 59.4(4)
N107 C108 C109 C112 -37.0(5)
N107 C108 C109 N113 -171.4(3)
C108 C109 C110 O111 -114.2(3)
C108 C109 C112 O111 111.9(4)
C108 C109 N113 C114 61.1(4)
C109 C110 O111 C112 -2.5(3)
C109 N113 C114 C115 -97.0(4)
C109 N113 C114 C118 140.1(4)
C110 C109 C112 O111 -2.3(3)
C110 C109 N113 C114 -168.5(3)
C110 O111 C112 C109 2.5(3)
C112 C109 C110 O111 2.3(3)
C112 C109 N113 C114 -74.7(4)
N113 C109 C110 O111 115.6(3)
N113 C109 C112 O111 -113.5(4)
N113 C114 C115 O116 -19.3(5)
N113 C114 C115 O117 162.4(3)
N113 C114 C118 C119 63.3(5)
N113 C114 C118 C121 -60.6(6)
C114 C118 C119 C120 171.4(6)
C115 C114 C118 C119 -62.7(6)
C115 C114 C118 C121 173.4(5)
C118 C114 C115 O116 105.8(4)
C118 C114 C115 O117 -72.5(5)
C121 C118 C119 C120 -65.2(8)
C201 C202 C204 C205 -55.1(6)
C202 C204 C205 N205 -66.8(5)
C202 C204 C205 C206 173.0(4)
C203 C202 C204 C205 -178.4(4)
C204 C205 C206 O206 107.4(4)
C204 C205 C206 N207 -71.7(4)
C205 C206 N207 C208 178.9(3)
N205 C205 C206 O206 -15.7(5)
N205 C205 C206 N207 165.2(3)
C206 N207 C208 C209 100.7(4)
O206 C206 N207 C208 -0.1(6)
N207 C208 C209 C210 55.0(5)
N207 C208 C209 C212 -42.2(5)
N207 C208 C209 N213 -176.5(3)
C208 C209 C210 O211 -116.4(3)
C208 C209 C212 O211 114.2(4)
C208 C209 N213 C214 56.8(5)
C209 C210 O211 C212 -0.8(3)
C209 N213 C214 C215 -91.1(4)
C209 N213 C214 C218 147.4(3)
C210 C209 C212 O211 -0.8(3)
C210 C209 N213 C214 -173.0(3)
C210 O211 C212 C209 0.8(3)
C212 C209 C210 O211 0.8(3)
C212 C209 N213 C214 -79.0(4)
N213 C209 C210 O211 114.0(3)
N213 C209 C212 O211 -111.6(3)
N213 C214 C215 O216 157.9(3)
N213 C214 C215 O217 -24.5(5)
N213 C214 C218 C219 54.4(5)
N213 C214 C218 C221 -71.4(5)
C214 C218 C219 C220 173.6(5)
C215 C214 C218 C219 -70.4(5)
C215 C214 C218 C221 163.8(4)
C218 C214 C215 O216 -79.2(4)
C218 C214 C215 O217 98.4(4)
C221 C218 C219 C220 -61.8(6)
C301 C302 C304 C305 -50.8(6)
C302 C304 C305 N305 -63.0(5)
C302 C304 C305 C306 177.7(4)
C303 C302 C304 C305 -173.2(4)
C304 C305 C306 O306 107.9(5)
C304 C305 C306 N307 -69.9(5)
C305 C306 N307 C308 175.7(3)
N305 C305 C306 O306 -15.0(5)
N305 C305 C306 N307 167.2(3)
C306 N307 C308 C309 106.9(4)
O306 C306 N307 C308 -2.0(6)
N307 C308 C309 C310 51.6(4)
N307 C308 C309 C312 -45.9(5)
N307 C308 C309 N313 179.4(3)
C308 C309 C310 O311 -118.1(3)
C308 C309 C312 O311 117.9(4)
C308 C309 N313 C314 59.7(5)
C309 C310 O311 C312 1.3(3)
C309 N313 C314 C315 -91.2(4)
C309 N313 C314 C318 149.0(3)
C310 C309 C312 O311 1.2(3)
C310 C309 N313 C314 -169.0(3)
C310 O311 C312 C309 -1.3(3)
C312 C309 C310 O311 -1.2(3)
C312 C309 N313 C314 -76.2(5)
N313 C309 C310 O311 112.1(3)
N313 C309 C312 O311 -107.6(4)
N313 C314 C315 O316 134.9(4)
N313 C314 C315 O317 -46.6(5)
N313 C314 C318 C319 -62.4(5)
N313 C314 C318 C321 171.7(4)
C314 C318 C319 C320 158.0(5)
C315 C314 C318 C319 175.3(4)
C315 C314 C318 C321 49.5(5)
C318 C314 C315 O316 -105.8(4)
C318 C314 C315 O317 72.7(5)
C321 C318 C319 C320 -75.6(6)
C401 C402 C404 C405 -52.6(5)
C402 C404 C405 N405 -56.5(5)
C402 C404 C405 C406 -175.4(4)
C403 C402 C404 C405 -176.5(4)
C404 C405 C406 O406 105.0(4)
C404 C405 C406 N407 -72.3(4)
C405 C406 N407 C408 175.0(3)
N405 C405 C406 O406 -17.4(5)
N405 C405 C406 N407 165.4(3)
C406 N407 C408 C409 101.1(4)
O406 C406 N407 C408 -2.1(6)
N407 C408 C409 C410 59.2(5)
N407 C408 C409 C412 -38.1(5)
N407 C408 C409 N413 -172.7(3)
C408 C409 C410 O411 -113.9(3)
C408 C409 C412 O411 111.3(4)
C408 C409 N413 C414 63.1(5)
C409 C410 O411 C412 -3.8(3)
C409 N413 C414 C415 -103.7(4)
C409 N413 C414 C418 132.1(4)
C410 C409 C412 O411 -3.6(3)
C410 C409 N413 C414 -167.3(3)
C410 O411 C412 C409 3.8(3)
C412 C409 C410 O411 3.6(3)
C412 C409 N413 C414 -72.9(4)
N413 C409 C410 O411 117.7(3)
N413 C409 C412 O411 -115.0(4)
N413 C414 C415 O416 155.3(3)
N413 C414 C415 O417 -25.1(5)
N413 C414 C418 C419 -159.4(4)
N413 C414 C418 C421 72.0(4)
C414 C418 C419 C420 167.7(4)
C415 C414 C418 C419 76.1(5)
C415 C414 C418 C421 -52.5(5)
C418 C414 C415 O416 -81.2(5)
C418 C414 C415 O417 98.3(4)
C421 C418 C419 C420 -64.9(6)
